data_7054043
loop_
_publ_author_name
'Burkovskaya, Nataliya'
'Aleksandrov, Grigory'
'Ugolkova, Elena'
'Efimov, Nikolay'
'Evstifeev, Igor'
'Kiskin, Mikhail'
'Dobrokhotova, Zhanna'
'Minin, Vadim'
'Eremenko, Igor'

_publ_section_title
;
 Self-assembly and decay of Mn(ii) pivalate--phosphonate complexes
;
_journal_issue 4
_journal_name_full 'New Journal of Chemistry'
_journal_page_first 1587
_journal_paper_doi 10.1039/c3nj00899a
_journal_volume 38
_journal_year 2014
_chemical_formula_moiety 'C76 H156 Mn4 O36 P4'
_chemical_formula_sum 'C76 H156 Mn4 O36 P4'
_chemical_formula_weight 1989.64
_chemical_name_systematic
;
 ?
;
_space_group_crystal_system trigonal
_space_group_IT_number 147
_space_group_name_Hall '-P 3'
_space_group_name_H-M_alt 'P -3'
_symmetry_space_group_name_Hall '-P 3'
_symmetry_space_group_name_H-M 'P -3'
_atom_sites_solution_hydrogens geom
_audit_creation_method SHELXL-2013
_cell_angle_alpha 90
_cell_angle_beta 90
_cell_angle_gamma 120
_cell_formula_units_Z 2
_cell_length_a 16.2519(15)
_cell_length_b 16.2519(15)
_cell_length_c 25.431(5)
_cell_measurement_reflns_used 2362
_cell_measurement_temperature 120(2)
_cell_measurement_theta_max 20.41
_cell_measurement_theta_min 2.16
_cell_volume 5817.0(14)
_computing_cell_refinement 'Bruker SAINT'
_computing_data_collection 'Bruker APEX2'
_computing_data_reduction 'Bruker SAINT'
_computing_molecular_graphics 'Bruker SHELXTL'
_computing_publication_material 'Bruker SHELXTL'
_computing_structure_refinement 'SHELXL-2013 (Sheldrick, 2013)'
_computing_structure_solution 'SHELXS-97 (Sheldrick, 2008)'
_diffrn_ambient_temperature 120(2)
_diffrn_measured_fraction_theta_full 1.000
_diffrn_measured_fraction_theta_max 1.000
_diffrn_measurement_device_type 'Bruker APEX-II CCD'
_diffrn_measurement_method '\f and \w scans'
_diffrn_radiation_type MoK\a
_diffrn_radiation_wavelength 0.71073
_diffrn_reflns_av_R_equivalents 0.1169
_diffrn_reflns_av_unetI/netI 0.0974
_diffrn_reflns_Laue_measured_fraction_full 1.000
_diffrn_reflns_Laue_measured_fraction_max 1.000
_diffrn_reflns_limit_h_max 21
_diffrn_reflns_limit_h_min -20
_diffrn_reflns_limit_k_max 21
_diffrn_reflns_limit_k_min -21
_diffrn_reflns_limit_l_max 33
_diffrn_reflns_limit_l_min -33
_diffrn_reflns_number 47336
_diffrn_reflns_point_group_measured_fraction_full 1.000
_diffrn_reflns_point_group_measured_fraction_max 1.000
_diffrn_reflns_theta_full 25.242
_diffrn_reflns_theta_max 27.484
_diffrn_reflns_theta_min 0.801
_diffrn_source 'fine-focus sealed tube'
_exptl_absorpt_coefficient_mu 0.545
_exptl_absorpt_correction_T_max 0.942
_exptl_absorpt_correction_T_min 0.875
_exptl_absorpt_correction_type multi-scan
_exptl_absorpt_process_details 'SADABS v2004/1, Sheldrick, G.M., (2004)'
_exptl_crystal_colour colourless
_exptl_crystal_density_diffrn 1.136
_exptl_crystal_description prismatic
_exptl_crystal_F_000 2120
_exptl_crystal_size_max 0.250
_exptl_crystal_size_mid 0.150
_exptl_crystal_size_min 0.110
_refine_diff_density_max 0.971
_refine_diff_density_min -0.982
_refine_diff_density_rms 0.218
_refine_ls_extinction_method none
_refine_ls_goodness_of_fit_ref 1.321
_refine_ls_hydrogen_treatment constr
_refine_ls_matrix_type full
_refine_ls_number_parameters 682
_refine_ls_number_reflns 8921
_refine_ls_number_restraints 486
_refine_ls_restrained_S_all 1.416
_refine_ls_R_factor_all 0.1827
_refine_ls_R_factor_gt 0.0842
_refine_ls_shift/su_max 0.033
_refine_ls_shift/su_mean 0.001
_refine_ls_structure_factor_coef Fsqd
_refine_ls_weighting_details 'w=1/[\s^2^(Fo^2^)+(0.1100P)^2^] where P=(Fo^2^+2Fc^2^)/3'
_refine_ls_weighting_scheme calc
_refine_ls_wR_factor_gt 0.2364
_refine_ls_wR_factor_ref 0.2927
_reflns_Friedel_coverage 0.000
_reflns_number_gt 3948
_reflns_number_total 8921
_reflns_threshold_expression 'I > 2\s(I)'
_cod_data_source_file c3nj00899a2.cif
_cod_data_source_block comp_3_n
_cod_depositor_comments
;
The following automatic conversions were performed:

'_exptl_absorpt_correction_type' value 'multi scan' changed to
'multi-scan' according to
/usr/data/users/saulius/crontab/automatic-downloads/current/RSC/lib/dictionaries/cif_core.dic
dictionary named 'cif_core.dic' version 2.4.2 from 2011-04-26.

Automatic conversion script
Id: cif_fix_values 2281 2013-09-26 08:29:07Z andrius 
;
_cod_original_cell_volume 5817.0(15)
_cod_database_code 7054043
_shelx_space_group_comment
;
The symmetry employed for this shelxl refinement is uniquely defined
by the following loop, which should always be used as a source of
symmetry information in preference to the above space-group names.
They are only intended as comments.
;
_shelx_estimated_absorpt_t_min 0.876
_shelx_estimated_absorpt_t_max 0.942
_shelxl_version_number 2013-4

loop_
_space_group_symop_operation_xyz
'x, y, z'
'-y, x-y, z'
'-x+y, -x, z'
'-x, -y, -z'
'y, -x+y, -z'
'x-y, x, -z'

loop_
_atom_site_label
_atom_site_type_symbol
_atom_site_fract_x
_atom_site_fract_y
_atom_site_fract_z
_atom_site_U_iso_or_equiv
_atom_site_adp_type
_atom_site_occupancy
_atom_site_site_symmetry_order
_atom_site_calc_flag
_atom_site_refinement_flags_posn
_atom_site_refinement_flags_adp
_atom_site_refinement_flags_occupancy
_atom_site_disorder_assembly
_atom_site_disorder_group
Mn1 Mn 0.47900(6) 0.29328(6) 0.29305(3) 0.0418(3) Uani 1 1 d . U . . .
Mn2 Mn 0.6667 0.3333 0.13808(5) 0.0393(4) Uani 1 3 d S TU P . .
P1 P 0.62834(10) 0.47908(9) 0.21609(5) 0.0355(3) Uani 1 1 d D . . . .
P2 P 0.6667 0.3333 0.36667(8) 0.0351(5) Uani 1 3 d DS TU P . .
C21 C 0.6008(4) 0.5685(4) 0.1918(2) 0.0588(16) Uani 1 1 d D U . . .
C25 C 0.6667 0.3333 0.4384(3) 0.046(2) Uani 1 3 d DS TU P A .
O1 O 0.3851(5) 0.1960(4) 0.3604(3) 0.0590(19) Uani 0.683(3) 1 d D . P A 1
O2 O 0.3452(5) 0.0562(4) 0.3275(3) 0.085(2) Uani 0.683(3) 1 d D U P A 1
H2A H 0.3889 0.0878 0.3059 0.127 Uiso 0.683(3) 1 calc R U P A 1
O3 O 0.3341(4) 0.2256(5) 0.2531(2) 0.0588(17) Uani 0.683(3) 1 d D U P A 1
O4 O 0.3680(5) 0.3257(7) 0.1893(4) 0.134(4) Uani 0.683(3) 1 d D U P A 1
H4D H 0.4230 0.3496 0.2019 0.201 Uiso 0.683(3) 1 calc R U P A 1
O5 O 0.4254(6) 0.3836(6) 0.3283(3) 0.063(2) Uani 0.683(3) 1 d D U P A 1
O6 O 0.5308(6) 0.4602(6) 0.3890(3) 0.112(3) Uani 0.683(3) 1 d D U P A 1
H6A H 0.5542 0.4277 0.3778 0.167 Uiso 0.683(3) 1 calc R U P A 1
O7 O 0.6577(5) 0.2262(6) 0.0806(3) 0.060(2) Uani 0.683(3) 1 d D U P A 1
O8 O 0.7844(6) 0.2196(7) 0.0986(4) 0.143(5) Uani 0.683(3) 1 d D U P A 1
H8D H 0.7874 0.2531 0.1245 0.215 Uiso 0.683(3) 1 calc R U P A 1
O11 O 0.6789(4) 0.4586(4) 0.1743(2) 0.0418(14) Uani 0.683(3) 1 d . . P A 1
O12 O 0.5323(4) 0.3878(4) 0.2300(2) 0.0389(13) Uani 0.683(3) 1 d . . P A 1
O13 O 0.6870(4) 0.5192(3) 0.26613(19) 0.0401(13) Uani 0.683(3) 1 d . . P A 1
O14 O 0.5908(4) 0.3558(4) 0.34875(19) 0.0419(13) Uani 0.683(3) 1 d . . P A 1
C1 C 0.3385(6) 0.1129(6) 0.3601(3) 0.053(3) Uani 0.683(3) 1 d D U P A 1
C2 C 0.2508(6) 0.0590(6) 0.3953(3) 0.071(4) Uani 0.683(3) 1 d D U P A 1
C3 C 0.2638(12) 0.1133(10) 0.4471(4) 0.156(8) Uani 0.683(3) 1 d D U P A 1
H3A H 0.3193 0.1197 0.4660 0.234 Uiso 0.683(3) 1 calc R U P A 1
H3B H 0.2070 0.0782 0.4690 0.234 Uiso 0.683(3) 1 calc R U P A 1
H3C H 0.2733 0.1766 0.4394 0.234 Uiso 0.683(3) 1 calc R U P A 1
C4 C 0.2347(12) -0.0412(7) 0.4059(7) 0.158(8) Uani 0.683(3) 1 d D U P A 1
H4A H 0.2919 -0.0362 0.4220 0.237 Uiso 0.683(3) 1 calc R U P A 1
H4B H 0.2213 -0.0761 0.3727 0.237 Uiso 0.683(3) 1 calc R U P A 1
H4C H 0.1808 -0.0750 0.4299 0.237 Uiso 0.683(3) 1 calc R U P A 1
C5 C 0.1634(7) 0.0518(15) 0.3651(6) 0.182(9) Uani 0.683(3) 1 d D U P A 1
H5A H 0.1721 0.1155 0.3604 0.273 Uiso 0.683(3) 1 calc R U P A 1
H5B H 0.1053 0.0127 0.3854 0.273 Uiso 0.683(3) 1 calc R U P A 1
H5C H 0.1580 0.0226 0.3306 0.273 Uiso 0.683(3) 1 calc R U P A 1
C6 C 0.3120(5) 0.2548(9) 0.2159(5) 0.114(6) Uani 0.683(3) 1 d D U P A 1
C7 C 0.2074(6) 0.2118(8) 0.2016(5) 0.150(4) Uani 0.683(3) 1 d D U P A 1
C8 C 0.1943(8) 0.2644(10) 0.1543(5) 0.143(5) Uani 0.683(3) 1 d D U P A 1
H8A H 0.2135 0.3297 0.1645 0.215 Uiso 0.683(3) 1 calc R U P A 1
H8B H 0.1275 0.2313 0.1435 0.215 Uiso 0.683(3) 1 calc R U P A 1
H8C H 0.2338 0.2655 0.1248 0.215 Uiso 0.683(3) 1 calc R U P A 1
C9 C 0.1510(9) 0.2166(13) 0.2488(5) 0.191(6) Uani 0.683(3) 1 d D U P A 1
H9A H 0.1818 0.2817 0.2623 0.287 Uiso 0.683(3) 1 calc R U P A 1
H9B H 0.1491 0.1737 0.2765 0.287 Uiso 0.683(3) 1 calc R U P A 1
H9C H 0.0861 0.1973 0.2376 0.287 Uiso 0.683(3) 1 calc R U P A 1
C10 C 0.1666(9) 0.1063(8) 0.1853(7) 0.203(6) Uani 0.683(3) 1 d D U P A 1
H10A H 0.1775 0.0720 0.2137 0.305 Uiso 0.683(3) 1 calc R U P A 1
H10B H 0.1984 0.1031 0.1533 0.305 Uiso 0.683(3) 1 calc R U P A 1
H10C H 0.0983 0.0771 0.1788 0.305 Uiso 0.683(3) 1 calc R U P A 1
C11 C 0.4533(7) 0.4363(9) 0.3647(4) 0.061(4) Uani 0.683(3) 1 d D U P A 1
C12 C 0.3915(7) 0.4742(7) 0.3868(4) 0.103(5) Uani 0.683(3) 1 d D U P A 1
C13 C 0.4533(9) 0.5831(6) 0.3968(6) 0.132(6) Uani 0.683(3) 1 d D U P A 1
H13A H 0.5058 0.5955 0.4204 0.198 Uiso 0.683(3) 1 calc R U P A 1
H13B H 0.4140 0.6065 0.4129 0.198 Uiso 0.683(3) 1 calc R U P A 1
H13C H 0.4788 0.6159 0.3633 0.198 Uiso 0.683(3) 1 calc R U P A 1
C14 C 0.3449(11) 0.4224(9) 0.4387(4) 0.138(6) Uani 0.683(3) 1 d D U P A 1
H14A H 0.3945 0.4337 0.4644 0.207 Uiso 0.683(3) 1 calc R U P A 1
H14B H 0.3059 0.3540 0.4320 0.207 Uiso 0.683(3) 1 calc R U P A 1
H14C H 0.3048 0.4465 0.4527 0.207 Uiso 0.683(3) 1 calc R U P A 1
C15 C 0.3113(10) 0.4587(13) 0.3474(5) 0.195(9) Uani 0.683(3) 1 d D U P A 1
H15A H 0.3399 0.4913 0.3142 0.293 Uiso 0.683(3) 1 calc R U P A 1
H15B H 0.2733 0.4845 0.3624 0.293 Uiso 0.683(3) 1 calc R U P A 1
H15C H 0.2703 0.3906 0.3407 0.293 Uiso 0.683(3) 1 calc R U P A 1
C16 C 0.7110(7) 0.2005(8) 0.0710(3) 0.066(4) Uani 0.683(3) 1 d D U P A 1
C17 C 0.7053(7) 0.1492(7) 0.0190(4) 0.096(4) Uani 0.683(3) 1 d D U P A 1
C18 C 0.6792(13) 0.0463(7) 0.0305(5) 0.154(7) Uani 0.683(3) 1 d D U P A 1
H18A H 0.6166 0.0129 0.0474 0.232 Uiso 0.683(3) 1 calc R U P A 1
H18B H 0.7268 0.0460 0.0540 0.232 Uiso 0.683(3) 1 calc R U P A 1
H18C H 0.6774 0.0144 -0.0025 0.232 Uiso 0.683(3) 1 calc R U P A 1
C19 C 0.8048(8) 0.2025(11) -0.0077(6) 0.157(7) Uani 0.683(3) 1 d D U P A 1
H19A H 0.8025 0.1721 -0.0413 0.235 Uiso 0.683(3) 1 calc R U P A 1
H19B H 0.8520 0.2002 0.0153 0.235 Uiso 0.683(3) 1 calc R U P A 1
H19C H 0.8224 0.2689 -0.0138 0.235 Uiso 0.683(3) 1 calc R U P A 1
C20 C 0.6305(11) 0.1509(13) -0.0181(5) 0.173(8) Uani 0.683(3) 1 d D U P A 1
H20A H 0.5678 0.1174 -0.0015 0.260 Uiso 0.683(3) 1 calc R U P A 1
H20B H 0.6288 0.1195 -0.0513 0.260 Uiso 0.683(3) 1 calc R U P A 1
H20C H 0.6476 0.2169 -0.0251 0.260 Uiso 0.683(3) 1 calc R U P A 1
C22 C 0.6913(7) 0.6623(6) 0.1838(4) 0.076(3) Uani 0.683(3) 1 d D U P A 1
H22A H 0.6756 0.7096 0.1709 0.114 Uiso 0.683(3) 1 calc R U P A 1
H22B H 0.7316 0.6543 0.1580 0.114 Uiso 0.683(3) 1 calc R U P A 1
H22C H 0.7253 0.6838 0.2173 0.114 Uiso 0.683(3) 1 calc R U P A 1
C23 C 0.5328(7) 0.5791(8) 0.2320(4) 0.072(3) Uani 0.683(3) 1 d D U P A 1
H23A H 0.5183 0.6272 0.2192 0.108 Uiso 0.683(3) 1 calc R U P A 1
H23B H 0.5641 0.5985 0.2664 0.108 Uiso 0.683(3) 1 calc R U P A 1
H23C H 0.4737 0.5180 0.2355 0.108 Uiso 0.683(3) 1 calc R U P A 1
C24 C 0.5426(8) 0.5324(7) 0.1404(4) 0.075(3) Uani 0.683(3) 1 d D . P A 1
H24A H 0.5280 0.5803 0.1272 0.112 Uiso 0.683(3) 1 calc R U P A 1
H24B H 0.4833 0.4731 0.1475 0.112 Uiso 0.683(3) 1 calc R U P A 1
H24C H 0.5796 0.5208 0.1140 0.112 Uiso 0.683(3) 1 calc R U P A 1
C26 C 0.7289(7) 0.2934(8) 0.4594(3) 0.060(2) Uani 0.683(3) 1 d D U P A 1
H26A H 0.7284 0.2937 0.4980 0.090 Uiso 0.683(3) 1 calc R U P A 1
H26B H 0.7943 0.3330 0.4468 0.090 Uiso 0.683(3) 1 calc R U P A 1
H26C H 0.7037 0.2281 0.4468 0.090 Uiso 0.683(3) 1 calc R U P A 1
O1A O 0.3517(9) 0.1707(11) 0.3297(6) 0.062(4) Uani 0.317(3) 1 d D U P A 2
O2A O 0.4212(9) 0.1380(12) 0.3930(6) 0.097(6) Uani 0.317(3) 1 d D . P A 2
H2AA H 0.4716 0.1813 0.3797 0.146 Uiso 0.317(3) 1 calc R U P A 2
O3A O 0.3605(9) 0.3102(11) 0.2519(5) 0.071(4) Uani 0.317(3) 1 d D U P A 2
O4A O 0.3323(15) 0.2188(18) 0.1862(7) 0.137(8) Uani 0.317(3) 1 d D U P A 2
H4AD H 0.3849 0.2244 0.1945 0.206 Uiso 0.317(3) 1 calc R U P A 2
O5A O 0.4433(13) 0.3732(10) 0.3586(7) 0.068(5) Uani 0.317(3) 1 d D U P A 2
O6A O 0.5089(11) 0.5166(9) 0.3259(6) 0.086(5) Uani 0.317(3) 1 d D . P A 2
H6AA H 0.5323 0.4962 0.3036 0.129 Uiso 0.317(3) 1 calc R U P A 2
O7A O 0.7166(13) 0.2615(10) 0.0731(6) 0.064(5) Uani 0.317(3) 1 d D U P A 2
O8A O 0.6382(14) 0.1162(10) 0.0992(7) 0.122(7) Uani 0.317(3) 1 d D U P A 2
H8AD H 0.6209 0.1390 0.1237 0.184 Uiso 0.317(3) 1 calc R U P A 2
O11A O 0.6075(9) 0.4107(9) 0.1710(4) 0.043(3) Uani 0.317(3) 1 d . . P A 2
O12A O 0.5742(9) 0.4412(8) 0.2619(5) 0.041(3) Uani 0.317(3) 1 d . . P A 2
O13A O 0.7415(8) 0.5271(7) 0.2264(4) 0.042(3) Uani 0.317(3) 1 d . . P A 2
O14A O 0.5648(7) 0.2769(9) 0.3476(4) 0.038(3) Uani 0.317(3) 1 d . . P A 2
C1A C 0.3507(11) 0.1291(17) 0.3671(7) 0.068(8) Uani 0.317(3) 1 d D U P A 2
C2A C 0.2606(11) 0.0697(13) 0.3997(7) 0.116(10) Uani 0.317(3) 1 d D U P A 2
C3A C 0.188(2) -0.0209(19) 0.3704(12) 0.171(15) Uani 0.317(3) 1 d D U P A 2
H3AA H 0.1628 -0.0033 0.3400 0.257 Uiso 0.317(3) 1 calc R U P A 2
H3AB H 0.1355 -0.0610 0.3942 0.257 Uiso 0.317(3) 1 calc R U P A 2
H3AC H 0.2188 -0.0560 0.3584 0.257 Uiso 0.317(3) 1 calc R U P A 2
C4A C 0.2908(18) 0.039(3) 0.4515(9) 0.153(13) Uani 0.317(3) 1 d D U P A 2
H4AA H 0.3136 -0.0049 0.4428 0.230 Uiso 0.317(3) 1 calc R U P A 2
H4AB H 0.2359 0.0074 0.4751 0.230 Uiso 0.317(3) 1 calc R U P A 2
H4AC H 0.3416 0.0953 0.4690 0.230 Uiso 0.317(3) 1 calc R U P A 2
C5A C 0.214(2) 0.130(2) 0.4151(14) 0.131(12) Uani 0.317(3) 1 d D U P A 2
H5AA H 0.2205 0.1718 0.3857 0.196 Uiso 0.317(3) 1 calc R U P A 2
H5AB H 0.2467 0.1684 0.4461 0.196 Uiso 0.317(3) 1 calc R U P A 2
H5AC H 0.1471 0.0877 0.4230 0.196 Uiso 0.317(3) 1 calc R U P A 2
C6A C 0.3074(9) 0.2571(11) 0.2208(6) 0.040(5) Uani 0.317(3) 1 d D U P A 2
C7A C 0.2230(9) 0.2701(12) 0.2075(6) 0.101(7) Uani 0.317(3) 1 d D U P A 2
C8A C 0.1385(11) 0.1728(15) 0.1896(12) 0.171(13) Uani 0.317(3) 1 d D U P A 2
H8AA H 0.1268 0.1243 0.2161 0.257 Uiso 0.317(3) 1 calc R U P A 2
H8AB H 0.1540 0.1545 0.1559 0.257 Uiso 0.317(3) 1 calc R U P A 2
H8AC H 0.0814 0.1782 0.1855 0.257 Uiso 0.317(3) 1 calc R U P A 2
C9A C 0.1920(16) 0.3053(18) 0.2564(8) 0.111(10) Uiso 0.317(3) 1 d D . P A 2
H9AA H 0.1782 0.2609 0.2856 0.166 Uiso 0.317(3) 1 calc R U P A 2
H9AB H 0.1349 0.3086 0.2479 0.166 Uiso 0.317(3) 1 calc R U P A 2
H9AC H 0.2433 0.3685 0.2666 0.166 Uiso 0.317(3) 1 calc R U P A 2
C10A C 0.2477(17) 0.3435(18) 0.1627(8) 0.122(9) Uani 0.317(3) 1 d D U P A 2
H10D H 0.2977 0.4061 0.1745 0.183 Uiso 0.317(3) 1 calc R U P A 2
H10E H 0.1910 0.3468 0.1532 0.183 Uiso 0.317(3) 1 calc R U P A 2
H10F H 0.2700 0.3239 0.1319 0.183 Uiso 0.317(3) 1 calc R U P A 2
C11A C 0.4569(14) 0.4508(11) 0.3569(6) 0.063(10) Uani 0.317(3) 1 d D U P A 2
C12A C 0.4082(11) 0.4825(11) 0.3971(5) 0.073(7) Uani 0.317(3) 1 d D U P A 2
C13A C 0.3032(11) 0.4049(14) 0.4047(10) 0.097(8) Uani 0.317(3) 1 d D U P A 2
H13D H 0.3000 0.3454 0.4155 0.145 Uiso 0.317(3) 1 calc R U P A 2
H13E H 0.2688 0.3949 0.3715 0.145 Uiso 0.317(3) 1 calc R U P A 2
H13F H 0.2743 0.4251 0.4318 0.145 Uiso 0.317(3) 1 calc R U P A 2
C14A C 0.4607(16) 0.506(2) 0.4506(6) 0.119(10) Uani 0.317(3) 1 d D U P A 2
H14D H 0.4602 0.4499 0.4644 0.179 Uiso 0.317(3) 1 calc R U P A 2
H14E H 0.4286 0.5270 0.4756 0.179 Uiso 0.317(3) 1 calc R U P A 2
H14F H 0.5265 0.5575 0.4458 0.179 Uiso 0.317(3) 1 calc R U P A 2
C15A C 0.411(2) 0.5747(14) 0.3757(10) 0.136(13) Uani 0.317(3) 1 d D U P A 2
H15D H 0.4771 0.6243 0.3698 0.203 Uiso 0.317(3) 1 calc R U P A 2
H15E H 0.3817 0.5971 0.4014 0.203 Uiso 0.317(3) 1 calc R U P A 2
H15F H 0.3760 0.5602 0.3424 0.203 Uiso 0.317(3) 1 calc R U P A 2
C16A C 0.7011(14) 0.1832(10) 0.0717(6) 0.066(8) Uani 0.317(3) 1 d D U P A 2
C17A C 0.7185(12) 0.1478(11) 0.0191(6) 0.091(8) Uani 0.317(3) 1 d D U P A 2
C18A C 0.6226(14) 0.0613(17) 0.0008(10) 0.130(11) Uani 0.317(3) 1 d D U P A 2
H18D H 0.5764 0.0821 -0.0058 0.195 Uiso 0.317(3) 1 calc R U P A 2
H18E H 0.5984 0.0125 0.0283 0.195 Uiso 0.317(3) 1 calc R U P A 2
H18F H 0.6329 0.0350 -0.0316 0.195 Uiso 0.317(3) 1 calc R U P A 2
C19A C 0.754(2) 0.2265(16) -0.0235(7) 0.122(10) Uani 0.317(3) 1 d D U P A 2
H19D H 0.7062 0.2458 -0.0289 0.182 Uiso 0.317(3) 1 calc R U P A 2
H19E H 0.7643 0.2021 -0.0566 0.182 Uiso 0.317(3) 1 calc R U P A 2
H19F H 0.8138 0.2815 -0.0120 0.182 Uiso 0.317(3) 1 calc R U P A 2
C20A C 0.7928(17) 0.115(2) 0.0265(9) 0.108(8) Uani 0.317(3) 1 d D U P A 2
H20D H 0.8513 0.1673 0.0413 0.162 Uiso 0.317(3) 1 calc R U P A 2
H20E H 0.8066 0.0966 -0.0076 0.162 Uiso 0.317(3) 1 calc R U P A 2
H20F H 0.7672 0.0606 0.0504 0.162 Uiso 0.317(3) 1 calc R U P A 2
C22A C 0.6670(18) 0.6144(17) 0.1352(8) 0.079(7) Uani 0.317(3) 1 d . U P A 2
H22D H 0.6553 0.6636 0.1207 0.119 Uiso 0.317(3) 1 calc R U P A 2
H22E H 0.6485 0.5635 0.1093 0.119 Uiso 0.317(3) 1 calc R U P A 2
H22F H 0.7346 0.6423 0.1435 0.119 Uiso 0.317(3) 1 calc R U P A 2
C23A C 0.5092(17) 0.5453(17) 0.1816(11) 0.080(7) Uani 0.317(3) 1 d . U P A 2
H23D H 0.5079 0.6020 0.1697 0.121 Uiso 0.317(3) 1 calc R U P A 2
H23E H 0.4711 0.5207 0.2136 0.121 Uiso 0.317(3) 1 calc R U P A 2
H23F H 0.4830 0.4967 0.1540 0.121 Uiso 0.317(3) 1 calc R U P A 2
C24A C 0.6581(19) 0.6647(15) 0.2280(10) 0.085(8) Uani 0.317(3) 1 d . . P A 2
H24D H 0.6442 0.7134 0.2154 0.128 Uiso 0.317(3) 1 calc R U P A 2
H24E H 0.7266 0.6886 0.2256 0.128 Uiso 0.317(3) 1 calc R U P A 2
H24F H 0.6377 0.6493 0.2647 0.128 Uiso 0.317(3) 1 calc R U P A 2
C26A C 0.639(2) 0.2370(15) 0.4601(8) 0.086(8) Uani 0.317(3) 1 d . U P A 2
H26D H 0.6399 0.2394 0.4986 0.129 Uiso 0.317(3) 1 calc R U P A 2
H26E H 0.6845 0.2180 0.4479 0.129 Uiso 0.317(3) 1 calc R U P A 2
H26F H 0.5752 0.1907 0.4479 0.129 Uiso 0.317(3) 1 calc R U P A 2

loop_
_atom_site_aniso_label
_atom_site_aniso_U_11
_atom_site_aniso_U_22
_atom_site_aniso_U_33
_atom_site_aniso_U_23
_atom_site_aniso_U_13
_atom_site_aniso_U_12
Mn1 0.0365(5) 0.0501(6) 0.0411(5) 0.0003(4) 0.0041(4) 0.0233(4)
Mn2 0.0392(5) 0.0392(5) 0.0394(8) 0.000 0.000 0.0196(3)
P1 0.0392(8) 0.0335(8) 0.0380(8) -0.0007(6) -0.0031(6) 0.0212(7)
P2 0.0375(8) 0.0375(8) 0.0301(12) 0.000 0.000 0.0188(4)
C21 0.083(4) 0.056(4) 0.049(3) 0.000(3) 0.001(3) 0.044(4)
C25 0.054(3) 0.054(3) 0.031(4) 0.000 0.000 0.0269(16)
O1 0.051(4) 0.045(4) 0.066(5) 0.002(4) 0.006(4) 0.012(3)
O2 0.098(6) 0.056(4) 0.083(5) 0.013(4) 0.040(4) 0.025(4)
O3 0.040(3) 0.064(4) 0.072(4) 0.010(3) -0.004(3) 0.026(3)
O4 0.072(5) 0.151(7) 0.136(6) 0.067(6) -0.033(4) 0.022(5)
O5 0.062(5) 0.073(5) 0.067(5) -0.003(4) 0.014(4) 0.044(4)
O6 0.169(8) 0.134(7) 0.099(6) -0.060(5) -0.049(6) 0.126(7)
O7 0.069(5) 0.071(5) 0.044(4) -0.014(4) -0.002(4) 0.039(4)
O8 0.147(8) 0.204(10) 0.157(8) -0.139(8) -0.096(7) 0.147(8)
O11 0.037(3) 0.044(3) 0.046(3) 0.005(3) 0.008(3) 0.021(3)
O12 0.035(3) 0.036(3) 0.044(3) 0.002(3) 0.002(2) 0.017(3)
O13 0.045(3) 0.033(3) 0.043(3) -0.005(2) -0.001(3) 0.020(3)
O14 0.044(3) 0.045(3) 0.044(3) 0.004(3) 0.002(2) 0.027(3)
C1 0.046(6) 0.057(7) 0.048(6) 0.012(5) 0.010(4) 0.019(5)
C2 0.048(6) 0.046(5) 0.084(7) -0.001(5) 0.030(5) -0.004(5)
C3 0.191(19) 0.133(13) 0.083(9) -0.001(9) 0.070(10) 0.035(12)
C4 0.183(17) 0.084(8) 0.191(17) 0.068(10) 0.129(14) 0.054(10)
C5 0.067(9) 0.27(2) 0.192(16) 0.020(16) 0.025(9) 0.069(12)
C6 0.037(5) 0.149(10) 0.136(9) 0.056(8) -0.013(5) 0.031(5)
C7 0.038(5) 0.186(9) 0.202(9) 0.036(8) -0.031(5) 0.037(5)
C8 0.055(7) 0.178(11) 0.188(10) 0.015(8) -0.034(6) 0.052(7)
C9 0.063(7) 0.273(15) 0.218(10) 0.026(9) -0.021(6) 0.068(9)
C10 0.079(9) 0.197(9) 0.306(14) 0.005(8) -0.057(8) 0.047(6)
C11 0.089(10) 0.061(8) 0.049(6) 0.004(5) 0.010(6) 0.050(8)
C12 0.147(11) 0.110(9) 0.104(8) 0.012(7) 0.044(7) 0.103(9)
C13 0.165(13) 0.120(9) 0.167(15) -0.003(8) 0.053(11) 0.113(9)
C14 0.188(17) 0.106(11) 0.113(10) -0.003(8) 0.056(10) 0.068(11)
C15 0.222(15) 0.33(2) 0.163(13) -0.050(14) 0.003(11) 0.238(17)
C16 0.082(8) 0.049(7) 0.073(7) -0.010(5) -0.002(5) 0.038(6)
C17 0.095(8) 0.088(8) 0.091(8) -0.057(6) -0.004(6) 0.036(7)
C18 0.213(19) 0.092(8) 0.147(13) -0.068(8) -0.013(12) 0.068(10)
C19 0.122(10) 0.177(16) 0.141(14) -0.061(11) 0.030(9) 0.053(10)
C20 0.194(16) 0.233(19) 0.128(11) -0.119(12) -0.079(11) 0.134(15)
C22 0.119(9) 0.054(6) 0.072(7) 0.007(5) 0.008(6) 0.056(6)
C23 0.100(8) 0.085(7) 0.074(7) 0.013(6) 0.010(6) 0.079(7)
C24 0.109(9) 0.072(7) 0.071(7) 0.021(6) -0.011(6) 0.066(7)
C26 0.066(6) 0.072(6) 0.044(5) 0.001(5) -0.008(5) 0.037(5)
O1A 0.029(7) 0.064(10) 0.076(10) 0.004(9) 0.009(7) 0.010(7)
O2A 0.049(9) 0.108(13) 0.099(12) 0.061(10) 0.004(8) 0.012(9)
O3A 0.050(7) 0.093(8) 0.085(8) -0.020(7) -0.003(6) 0.046(6)
O4A 0.152(14) 0.203(17) 0.138(14) -0.065(12) -0.051(11) 0.149(14)
O5A 0.073(12) 0.060(11) 0.077(12) -0.006(10) 0.021(10) 0.038(9)
O6A 0.115(14) 0.063(10) 0.071(10) -0.002(8) 0.042(10) 0.037(10)
O7A 0.094(14) 0.058(11) 0.052(8) 0.020(8) 0.035(10) 0.047(11)
O8A 0.161(13) 0.082(10) 0.125(12) 0.010(8) 0.085(11) 0.061(9)
O11A 0.051(8) 0.042(7) 0.044(7) -0.001(6) -0.008(6) 0.031(7)
O12A 0.052(8) 0.042(7) 0.045(7) 0.011(6) 0.013(6) 0.035(6)
O13A 0.041(7) 0.032(6) 0.045(7) 0.005(5) 0.000(5) 0.011(5)
O14A 0.027(6) 0.057(8) 0.038(6) 0.009(6) 0.008(5) 0.026(6)
C1A 0.080(12) 0.070(11) 0.055(10) -0.017(7) 0.016(7) 0.040(8)
C2A 0.084(15) 0.145(19) 0.091(16) 0.008(13) 0.033(12) 0.036(12)
C3A 0.14(2) 0.16(2) 0.15(3) -0.01(2) 0.00(2) 0.024(18)
C4A 0.12(2) 0.21(3) 0.105(16) 0.044(18) 0.044(15) 0.06(3)
C5A 0.10(2) 0.16(2) 0.11(2) 0.037(19) 0.076(18) 0.053(19)
C6A 0.034(8) 0.041(8) 0.044(8) -0.012(6) 0.012(6) 0.018(6)
C7A 0.070(9) 0.161(15) 0.105(13) 0.008(12) 0.010(9) 0.082(9)
C8A 0.103(13) 0.174(16) 0.25(3) -0.022(16) -0.039(16) 0.077(11)
C10A 0.091(14) 0.174(16) 0.129(14) 0.020(12) 0.001(10) 0.086(12)
C11A 0.08(2) 0.08(2) 0.060(14) -0.021(14) -0.006(12) 0.065(18)
C12A 0.083(12) 0.105(16) 0.059(10) -0.041(10) -0.006(9) 0.069(12)
C13A 0.094(12) 0.119(16) 0.099(18) -0.049(14) 0.010(12) 0.068(12)
C14A 0.118(18) 0.23(3) 0.063(11) -0.064(13) -0.017(11) 0.13(2)
C15A 0.14(3) 0.120(18) 0.17(3) -0.033(15) -0.05(2) 0.083(18)
C16A 0.070(11) 0.061(10) 0.065(10) -0.017(7) 0.012(7) 0.032(7)
C17A 0.097(14) 0.088(14) 0.075(11) -0.034(9) 0.022(9) 0.037(12)
C18A 0.127(16) 0.103(16) 0.12(2) -0.031(14) -0.008(13) 0.029(14)
C19A 0.15(2) 0.121(17) 0.100(13) -0.009(12) 0.059(15) 0.073(18)
C20A 0.103(16) 0.099(18) 0.113(18) -0.032(14) 0.018(13) 0.043(15)
C22A 0.110(17) 0.080(16) 0.061(11) 0.027(11) 0.014(11) 0.057(14)
C23A 0.090(11) 0.092(17) 0.091(18) -0.028(14) -0.018(11) 0.070(12)
C24A 0.11(2) 0.050(14) 0.11(2) -0.008(13) -0.007(17) 0.053(15)
C26A 0.15(2) 0.067(8) 0.041(10) 0.011(7) 0.004(13) 0.052(10)

loop_
_atom_type_symbol
_atom_type_description
_atom_type_scat_dispersion_real
_atom_type_scat_dispersion_imag
_atom_type_scat_source
C C 0.0033 0.0016 'International Tables Vol C Tables 4.2.6.8 and 6.1.1.4'
H H 0.0000 0.0000 'International Tables Vol C Tables 4.2.6.8 and 6.1.1.4'
O O 0.0106 0.0060 'International Tables Vol C Tables 4.2.6.8 and 6.1.1.4'
P P 0.1023 0.0942 'International Tables Vol C Tables 4.2.6.8 and 6.1.1.4'
Mn Mn 0.3368 0.7283 'International Tables Vol C Tables 4.2.6.8 and 6.1.1.4'

loop_
_geom_angle_atom_site_label_1
_geom_angle_atom_site_label_2
_geom_angle_atom_site_label_3
_geom_angle
_geom_angle_site_symmetry_1
_geom_angle_site_symmetry_3
O14A Mn1 O13A 106.9(4) . 2_655
O12 Mn1 O14 102.7(2) . .
O12 Mn1 O13 104.8(2) . 2_655
O14 Mn1 O13 104.5(2) . 2_655
O12 Mn1 O5 88.8(3) . .
O14 Mn1 O5 86.5(2) . .
O13 Mn1 O5 159.8(3) 2_655 .
O14A Mn1 O1A 89.4(5) . .
O13A Mn1 O1A 93.0(5) 2_655 .
O14A Mn1 O12A 103.0(5) . .
O13A Mn1 O12A 99.5(4) 2_655 .
O1A Mn1 O12A 158.9(5) . .
O12 Mn1 O3 87.8(2) . .
O14 Mn1 O3 163.8(2) . .
O13 Mn1 O3 84.4(2) 2_655 .
O5 Mn1 O3 81.3(3) . .
O12 Mn1 O1 164.1(2) . .
O14 Mn1 O1 87.0(2) . .
O13 Mn1 O1 84.5(2) 2_655 .
O5 Mn1 O1 79.1(3) . .
O3 Mn1 O1 80.3(2) . .
O14A Mn1 O3A 164.7(4) . .
O13A Mn1 O3A 85.4(4) 2_655 .
O1A Mn1 O3A 80.8(5) . .
O12A Mn1 O3A 83.3(5) . .
O14A Mn1 O5A 88.0(6) . .
O13A Mn1 O5A 163.5(6) 2_655 .
O1A Mn1 O5A 79.8(6) . .
O12A Mn1 O5A 83.6(5) . .
O3A Mn1 O5A 78.8(6) . .
O11A Mn2 O11A 105.2(3) . 2_655
O11A Mn2 O11A 105.2(3) . 3_665
O11A Mn2 O11A 105.2(3) 2_655 3_665
O11 Mn2 O11 103.01(17) 3_665 2_655
O11 Mn2 O11 103.01(17) 3_665 .
O11 Mn2 O11 103.01(17) 2_655 .
O11 Mn2 O7 86.2(2) 3_665 .
O11 Mn2 O7 87.1(3) 2_655 .
O11 Mn2 O7 164.2(3) . .
O11 Mn2 O7 87.1(3) 3_665 2_655
O11 Mn2 O7 164.2(3) 2_655 2_655
O11 Mn2 O7 86.2(2) . 2_655
O7 Mn2 O7 81.4(3) . 2_655
O11 Mn2 O7 164.2(3) 3_665 3_665
O11 Mn2 O7 86.2(2) 2_655 3_665
O11 Mn2 O7 87.1(3) . 3_665
O7 Mn2 O7 81.4(3) . 3_665
O7 Mn2 O7 81.4(3) 2_655 3_665
O11A Mn2 O7A 85.9(4) . 3_665
O11A Mn2 O7A 87.7(6) 2_655 3_665
O11A Mn2 O7A 159.6(5) 3_665 3_665
O11A Mn2 O7A 159.6(5) . .
O11A Mn2 O7A 85.9(4) 2_655 .
O11A Mn2 O7A 87.7(6) 3_665 .
O7A Mn2 O7A 77.4(6) 3_665 .
O11A Mn2 O7A 87.7(6) . 2_655
O11A Mn2 O7A 159.6(5) 2_655 2_655
O11A Mn2 O7A 85.9(4) 3_665 2_655
O7A Mn2 O7A 77.4(6) 3_665 2_655
O7A Mn2 O7A 77.4(6) . 2_655
O12A P1 O11A 116.5(7) . .
O11 P1 O13 113.4(3) . .
O11 P1 O12 110.7(3) . .
O13 P1 O12 109.3(3) . .
O12A P1 O13A 112.9(6) . .
O11A P1 O13A 105.0(6) . .
O12A P1 C21 106.3(5) . .
O11 P1 C21 108.7(3) . .
O11A P1 C21 105.9(4) . .
O13 P1 C21 106.9(3) . .
O12 P1 C21 107.7(3) . .
O13A P1 C21 110.0(4) . .
O14A P2 O14A 110.2(4) 2_655 .
O14A P2 O14A 110.3(4) 2_655 3_665
O14A P2 O14A 110.2(4) . 3_665
O14 P2 O14 111.42(19) 2_655 3_665
O14 P2 O14 111.42(19) 2_655 .
O14 P2 O14 111.42(19) 3_665 .
O14A P2 C25 108.7(4) 2_655 .
O14A P2 C25 108.7(4) . .
O14A P2 C25 108.7(4) 3_665 .
O14 P2 C25 107.4(2) 2_655 .
O14 P2 C25 107.4(2) 3_665 .
O14 P2 C25 107.4(2) . .
C22 C21 C24 111.8(7) . .
C22 C21 C23 111.0(7) . .
C24 C21 C23 105.1(7) . .
C23A C21 C24A 113.0(13) . .
C23A C21 C22A 108.5(14) . .
C24A C21 C22A 97.0(13) . .
C23A C21 P1 120.8(11) . .
C22 C21 P1 110.2(5) . .
C24 C21 P1 109.3(4) . .
C23 C21 P1 109.3(4) . .
C24A C21 P1 108.6(9) . .
C22A C21 P1 106.2(8) . .
C26A C25 C26A 107.3(9) . 2_655
C26A C25 C26A 107.3(9) . 3_665
C26A C25 C26A 107.3(9) 2_655 3_665
C26 C25 C26 108.7(4) . 3_665
C26 C25 C26 108.7(4) . 2_655
C26 C25 C26 108.7(4) 3_665 2_655
C26A C25 P2 111.5(8) . .
C26A C25 P2 111.5(8) 2_655 .
C26A C25 P2 111.5(8) 3_665 .
C26 C25 P2 110.2(4) . .
C26 C25 P2 110.2(4) 3_665 .
C26 C25 P2 110.2(4) 2_655 .
C1 O1 Mn1 127.6(6) . .
C6 O3 Mn1 127.3(6) . .
C11 O5 Mn1 130.9(7) . .
C16 O7 Mn2 130.7(6) . .
P1 O11 Mn2 136.2(3) . .
P1 O12 Mn1 136.2(3) . .
P1 O13 Mn1 131.1(3) . 3_665
P2 O14 Mn1 133.5(3) . .
O1 C1 O2 126.3(7) . .
O1 C1 C2 122.4(7) . .
O2 C1 C2 110.8(6) . .
C1 C2 C4 108.9(6) . .
C1 C2 C3 110.5(6) . .
C4 C2 C3 111.0(7) . .
C1 C2 C5 107.8(6) . .
C4 C2 C5 109.8(7) . .
C3 C2 C5 108.8(7) . .
O3 C6 O4 124.8(7) . .
O3 C6 C7 119.8(7) . .
O4 C6 C7 115.1(7) . .
C6 C7 C9 110.4(7) . .
C6 C7 C8 111.2(7) . .
C9 C7 C8 109.1(7) . .
C6 C7 C10 109.4(7) . .
C9 C7 C10 109.1(7) . .
C8 C7 C10 107.6(7) . .
O5 C11 O6 124.0(8) . .
O5 C11 C12 119.3(8) . .
O6 C11 C12 116.6(7) . .
C11 C12 C14 109.7(7) . .
C11 C12 C13 109.8(7) . .
C14 C12 C13 110.1(7) . .
C11 C12 C15 111.3(7) . .
C14 C12 C15 108.6(7) . .
C13 C12 C15 107.4(7) . .
O7 C16 O8 124.7(8) . .
O7 C16 C17 121.4(7) . .
O8 C16 C17 113.5(7) . .
C18 C17 C16 109.6(7) . .
C18 C17 C20 110.1(7) . .
C16 C17 C20 110.4(6) . .
C18 C17 C19 109.6(7) . .
C16 C17 C19 107.9(6) . .
C20 C17 C19 109.2(7) . .
C1A O1A Mn1 126.6(12) . .
C6A O3A Mn1 124.4(11) . .
C11A O5A Mn1 127.1(12) . .
C16A O7A Mn2 127.8(10) . .
P1 O11A Mn2 137.7(7) . .
P1 O12A Mn1 134.8(7) . .
P1 O13A Mn1 129.7(6) . 3_665
P2 O14A Mn1 137.4(7) . .
O1A C1A O2A 127.7(14) . .
O1A C1A C2A 122.6(11) . .
O2A C1A C2A 108.4(10) . .
C1A C2A C3A 112.1(8) . .
C1A C2A C5A 110.5(8) . .
C3A C2A C5A 110.0(8) . .
C1A C2A C4A 107.6(7) . .
C3A C2A C4A 108.3(8) . .
C5A C2A C4A 108.3(8) . .
O3A C6A O4A 122.5(13) . .
O3A C6A C7A 115.4(10) . .
O4A C6A C7A 116.6(10) . .
C6A C7A C10A 111.4(8) . .
C6A C7A C9A 110.6(8) . .
C10A C7A C9A 108.2(8) . .
C6A C7A C8A 108.7(8) . .
C10A C7A C8A 108.9(8) . .
C9A C7A C8A 108.9(8) . .
O5A C11A O6A 128.8(12) . .
O5A C11A C12A 119.3(11) . .
O6A C11A C12A 111.9(10) . .
C11A C12A C13A 110.7(8) . .
C11A C12A C14A 111.0(8) . .
C13A C12A C14A 109.9(8) . .
C11A C12A C15A 108.4(8) . .
C13A C12A C15A 108.4(8) . .
C14A C12A C15A 108.4(8) . .
O7A C16A O8A 124.1(13) . .
O7A C16A C17A 117.0(12) . .
O8A C16A C17A 112.3(11) . .
C16A C17A C19A 111.2(8) . .
C16A C17A C20A 109.9(8) . .
C19A C17A C20A 109.6(8) . .
C16A C17A C18A 108.0(7) . .
C19A C17A C18A 109.1(8) . .
C20A C17A C18A 108.9(8) . .

loop_
_geom_bond_atom_site_label_1
_geom_bond_atom_site_label_2
_geom_bond_distance
_geom_bond_site_symmetry_2
Mn1 O14A 2.077(10) .
Mn1 O12 2.086(5) .
Mn1 O13A 2.098(11) 2_655
Mn1 O14 2.120(5) .
Mn1 O13 2.165(5) 2_655
Mn1 O5 2.235(7) .
Mn1 O1A 2.236(13) .
Mn1 O12A 2.253(11) .
Mn1 O3 2.280(6) .
Mn1 O1 2.312(7) .
Mn1 O3A 2.326(13) .
Mn1 O5A 2.357(16) .
Mn2 O11A 2.100(11) .
Mn2 O11A 2.100(11) 2_655
Mn2 O11A 2.100(11) 3_665
Mn2 O11 2.151(5) 3_665
Mn2 O11 2.151(5) 2_655
Mn2 O11 2.151(5) .
Mn2 O7 2.222(7) .
Mn2 O7 2.222(7) 2_655
Mn2 O7 2.222(7) 3_665
Mn2 O7A 2.386(15) 3_665
Mn2 O7A 2.386(15) .
Mn2 O7A 2.386(15) 2_655
P1 O12A 1.404(11) .
P1 O11 1.480(5) .
P1 O11A 1.514(11) .
P1 O13 1.527(5) .
P1 O12 1.564(5) .
P1 O13A 1.620(11) .
P1 C21 1.828(5) .
P2 O14A 1.516(11) 2_655
P2 O14A 1.516(11) .
P2 O14A 1.516(11) 3_665
P2 O14 1.520(5) 2_655
P2 O14 1.520(5) 3_665
P2 O14 1.520(5) .
P2 C25 1.825(7) .
C21 C23A 1.37(2) .
C21 C22 1.512(8) .
C21 C24 1.546(8) .
C21 C23 1.578(7) .
C21 C24A 1.64(2) .
C21 C22A 1.73(2) .
C25 C26A 1.50(2) .
C25 C26A 1.50(2) 2_655
C25 C26A 1.502(19) 3_665
C25 C26 1.545(7) .
C25 C26 1.545(7) 3_665
C25 C26 1.545(7) 2_655
O1 C1 1.171(7) .
O2 C1 1.285(8) .
O3 C6 1.191(8) .
O4 C6 1.252(8) .
O5 C11 1.186(8) .
O6 C11 1.277(8) .
O7 C16 1.162(7) .
O8 C16 1.281(8) .
O13 Mn1 2.165(5) 3_665
C1 C2 1.533(7) .
C2 C4 1.539(8) .
C2 C3 1.541(8) .
C2 C5 1.567(8) .
C6 C7 1.524(8) .
C7 C9 1.536(9) .
C7 C8 1.551(8) .
C7 C10 1.554(9) .
C11 C12 1.524(7) .
C12 C14 1.545(8) .
C12 C13 1.558(8) .
C12 C15 1.563(9) .
C16 C17 1.539(7) .
C17 C18 1.533(8) .
C17 C20 1.552(8) .
C17 C19 1.558(8) .
O1A C1A 1.162(9) .
O2A C1A 1.265(9) .
O3A C6A 1.171(9) .
O4A C6A 1.256(9) .
O5A C11A 1.168(9) .
O6A C11A 1.256(9) .
O7A C16A 1.168(9) .
O8A C16A 1.268(9) .
O13A Mn1 2.098(11) 3_665
C1A C2A 1.532(8) .
C2A C3A 1.543(9) .
C2A C5A 1.552(9) .
C2A C4A 1.573(9) .
C6A C7A 1.527(8) .
C7A C10A 1.551(9) .
C7A C9A 1.554(9) .
C7A C8A 1.557(9) .
C11A C12A 1.531(8) .
C12A C13A 1.545(9) .
C12A C14A 1.549(9) .
C12A C15A 1.574(9) .
C16A C17A 1.538(8) .
C17A C19A 1.550(9) .
C17A C20A 1.556(9) .
C17A C18A 1.558(9) .

loop_
_platon_squeeze_void_nr
_platon_squeeze_void_average_x
_platon_squeeze_void_average_y
_platon_squeeze_void_average_z
_platon_squeeze_void_volume
_platon_squeeze_void_count_electrons
_platon_squeeze_void_content
1 0.000 0.000 0.000 219 106 ' '
2 0.000 0.000 0.280 14 2 ' '
3 0.000 0.000 0.500 23 7 ' '
4 0.000 0.000 0.720 14 2 ' '
5 0.333 0.667 0.188 149 79 ' '
6 0.667 0.333 0.812 149 79 ' '
